data_4021938
loop_
_publ_author_name
'Chuang-Chuang Li'
'Cui-Hua Wang'
'Bo Liang'
'Xin-Hao Zhang'
'Lu-Jiang Deng'
'Shuang Liang'
'Jia-Hua Chen'
'Yun-Dong Wu'
'Zhen Yang'

_publ_section_title
;
 Synthetic Study of 1,3-Butadiene-Based IMDA Approach to Construct
 a [5-7-6] Tricyclic Core and Its Application to the Total Synthesis
 of C8-epi-Guanacastepene O
;
_journal_name_full 'Journal of Organic Chemistry'
_journal_page_first 6892
_journal_page_last 6897
_journal_paper_doi 10.1021/jo060996h
_journal_volume 71
_journal_year 2006
_chemical_formula_sum 'C17 H20 O3'
_chemical_formula_weight 272.33
_chemical_name_systematic
; 
 ? 
;
_space_group_IT_number 2
_symmetry_cell_setting triclinic
_symmetry_space_group_name_Hall '-P 1'
_symmetry_space_group_name_H-M 'P -1'
_atom_sites_solution_hydrogens 'geom or difmap'
_atom_sites_solution_primary direct
_atom_sites_solution_secondary difmap
_audit_creation_method SHELXL-97
_cell_angle_alpha 76.24(3)
_cell_angle_beta 89.16(3)
_cell_angle_gamma 83.32(3)
_cell_formula_units_Z 2
_cell_length_a 6.7244(13)
_cell_length_b 8.0417(16)
_cell_length_c 13.879(3)
_cell_measurement_reflns_used 5498
_cell_measurement_temperature 293(2)
_cell_measurement_theta_max 27.68
_cell_measurement_theta_min 2.63
_cell_volume 724.0(2)
_computing_cell_refinement Rapid-AUTO
_computing_data_collection 'Rapid-AUTO (Rigaku,2000)'
_computing_data_reduction 'CrystalStructure (Rigaku/MSC,2000)'
_computing_molecular_graphics 'Siemens SHELXTL V4.2,(Sheldrick,1990)'
_computing_publication_material SHELXL-97,(Sheldrick,1997)
_computing_structure_refinement SHELXL-97,(Sheldrick,1997)
_computing_structure_solution SHELXS-97,(Sheldrick,1997)
_diffrn_ambient_temperature 293(2)
_diffrn_detector_area_resol_mean 10.00
_diffrn_measured_fraction_theta_full 0.947
_diffrn_measured_fraction_theta_max 0.947
_diffrn_measurement_device_type 'Rigaku RAXIS RAPID IP'
_diffrn_measurement_method \W
_diffrn_radiation_monochromator graphite
_diffrn_radiation_source 'fine-focus sealed tube'
_diffrn_radiation_type MoK\a
_diffrn_radiation_wavelength 0.71073
_diffrn_reflns_av_R_equivalents 0.0275
_diffrn_reflns_av_sigmaI/netI 0.0438
_diffrn_reflns_limit_h_max 8
_diffrn_reflns_limit_h_min -8
_diffrn_reflns_limit_k_max 10
_diffrn_reflns_limit_k_min -10
_diffrn_reflns_limit_l_max 16
_diffrn_reflns_limit_l_min -17
_diffrn_reflns_number 5498
_diffrn_reflns_theta_full 27.48
_diffrn_reflns_theta_max 27.48
_diffrn_reflns_theta_min 2.63
_diffrn_standards_decay_% 0
_diffrn_standards_interval_count 0
_diffrn_standards_interval_time 0
_diffrn_standards_number 0
_exptl_absorpt_coefficient_mu 0.084
_exptl_absorpt_correction_T_max 0.987
_exptl_absorpt_correction_T_min 0.967
_exptl_absorpt_correction_type empirical
_exptl_absorpt_process_details
; 
                                  HIGASHI, T. (1995). Abscor-Empirical
                                  Absorption Correction based on Fourier
                                  Series Approximation.
                                  Rigaku Corporation,Tokyo,Japan.
;
_exptl_crystal_colour colourless
_exptl_crystal_density_diffrn 1.249
_exptl_crystal_density_method 'not measured'
_exptl_crystal_description block
_exptl_crystal_F_000 292
_exptl_crystal_size_max 0.40
_exptl_crystal_size_mid 0.15
_exptl_crystal_size_min 0.15
_refine_diff_density_max 0.209
_refine_diff_density_min -0.171
_refine_diff_density_rms 0.040
_refine_ls_extinction_coef 0.066(7)
_refine_ls_extinction_expression Fc^*^=kFc[1+0.001xFc^2^\l^3^/sin(2\q)]^-1/4^
_refine_ls_extinction_method SHELXL
_refine_ls_goodness_of_fit_ref 1.002
_refine_ls_hydrogen_treatment mixed
_refine_ls_matrix_type full
_refine_ls_number_parameters 186
_refine_ls_number_reflns 3145
_refine_ls_number_restraints 0
_refine_ls_restrained_S_all 1.002
_refine_ls_R_factor_all 0.0776
_refine_ls_R_factor_gt 0.0455
_refine_ls_shift/su_max 0.000
_refine_ls_shift/su_mean 0.000
_refine_ls_structure_factor_coef Fsqd
_refine_ls_weighting_details 'calc w=1/[\s^2^(Fo^2^)+(0.0600P)^2^+0.0000P] where P=(Fo^2^+2Fc^2^)/3'
_refine_ls_weighting_scheme calc
_refine_ls_wR_factor_gt 0.1063
_refine_ls_wR_factor_ref 0.1128
_reflns_number_gt 1948
_reflns_number_total 3145
_reflns_threshold_expression >2sigma(I)
_cod_data_source_file jo060996hsi20060518_030739.cif
_cod_database_code 4021938

loop_
_symmetry_equiv_pos_as_xyz
'x, y, z'
'-x, -y, -z'

loop_
_atom_site_label
_atom_site_type_symbol
_atom_site_fract_x
_atom_site_fract_y
_atom_site_fract_z
_atom_site_U_iso_or_equiv
_atom_site_adp_type
_atom_site_occupancy
_atom_site_symmetry_multiplicity
_atom_site_calc_flag
_atom_site_refinement_flags
O1 O 0.54983(16) 0.13260(14) 0.27869(8) 0.0464(3) Uani 1 1 d .
HO1 H 0.630(3) 0.083(2) 0.3294(13) 0.071(6) Uiso 1 1 d .
O2 O 0.30874(16) 0.15343(12) 0.39931(7) 0.0411(3) Uani 1 1 d .
O3 O 0.21194(16) 0.04480(14) 0.55402(7) 0.0472(3) Uani 1 1 d .
C1 C 0.3436(2) -0.10282(18) 0.34411(10) 0.0344(3) Uani 1 1 d .
C2 C 0.3591(2) 0.08954(18) 0.30960(10) 0.0362(4) Uani 1 1 d .
C3 C 0.2065(2) 0.17811(19) 0.22983(10) 0.0388(4) Uani 1 1 d .
C4 C 0.0405(2) 0.2775(2) 0.24269(12) 0.0502(4) Uani 1 1 d .
H4 H 0.0062 0.3057 0.3025 0.060 Uiso 1 1 calc R
C5 C -0.0852(3) 0.3389(3) 0.14946(13) 0.0638(5) Uani 1 1 d .
H5A H -0.0685 0.4570 0.1166 0.077 Uiso 1 1 calc R
H5B H -0.2260 0.3295 0.1629 0.077 Uiso 1 1 calc R
C6 C 0.0020(3) 0.2124(3) 0.08801(13) 0.0648(6) Uani 1 1 d .
H6A H -0.0073 0.2670 0.0177 0.078 Uiso 1 1 calc R
H6B H -0.0693 0.1114 0.1007 0.078 Uiso 1 1 calc R
C7 C 0.2265(3) 0.1615(2) 0.12227(11) 0.0504(4) Uani 1 1 d .
C8 C 0.3133(3) -0.0176(3) 0.10859(12) 0.0672(6) Uani 1 1 d .
H8A H 0.2728 -0.0259 0.0433 0.081 Uiso 1 1 calc R
H8B H 0.4581 -0.0226 0.1089 0.081 Uiso 1 1 calc R
C9 C 0.2572(3) -0.1762(2) 0.18336(12) 0.0641(5) Uani 1 1 d .
H9A H 0.2693 -0.2718 0.1514 0.077 Uiso 1 1 calc R
H9B H 0.1175 -0.1546 0.1999 0.077 Uiso 1 1 calc R
C10 C 0.3822(3) -0.2336(2) 0.28232(11) 0.0477(4) Uani 1 1 d .
C11 C 0.3184(3) -0.4040(2) 0.34165(14) 0.0599(5) Uani 1 1 d .
H11 H 0.3223 -0.4930 0.3092 0.072 Uiso 1 1 calc R
C12 C 0.2583(3) -0.4372(2) 0.43434(14) 0.0567(5) Uani 1 1 d .
H12 H 0.2271 -0.5479 0.4625 0.068 Uiso 1 1 calc R
C13 C 0.2369(3) -0.31002(19) 0.49688(11) 0.0476(4) Uani 1 1 d .
H13A H 0.3280 -0.3488 0.5534 0.057 Uiso 1 1 calc R
H13B H 0.1014 -0.3005 0.5216 0.057 Uiso 1 1 calc R
C14 C 0.2823(2) -0.13793(18) 0.43756(10) 0.0355(3) Uani 1 1 d .
C15 C 0.2609(2) 0.02124(19) 0.47320(10) 0.0356(3) Uani 1 1 d .
C16 C 0.3542(3) 0.2978(3) 0.06349(12) 0.0670(6) Uani 1 1 d .
H16A H 0.3653 0.2870 -0.0039 0.100 Uiso 1 1 calc R
H16B H 0.4853 0.2803 0.0933 0.100 Uiso 1 1 calc R
H16C H 0.2915 0.4109 0.0645 0.100 Uiso 1 1 calc R
C17 C 0.6092(3) -0.2664(3) 0.26220(14) 0.0674(5) Uani 1 1 d .
H17A H 0.6310 -0.3501 0.2229 0.101 Uiso 1 1 calc R
H17B H 0.6809 -0.3089 0.3241 0.101 Uiso 1 1 calc R
H17C H 0.6562 -0.1606 0.2272 0.101 Uiso 1 1 calc R

loop_
_atom_site_aniso_label
_atom_site_aniso_U_11
_atom_site_aniso_U_22
_atom_site_aniso_U_33
_atom_site_aniso_U_23
_atom_site_aniso_U_13
_atom_site_aniso_U_12
O1 0.0420(6) 0.0535(7) 0.0393(6) 0.0019(5) -0.0066(5) -0.0133(5)
O2 0.0569(7) 0.0319(6) 0.0347(6) -0.0076(4) -0.0063(5) -0.0049(5)
O3 0.0495(7) 0.0562(7) 0.0341(6) -0.0128(5) -0.0043(5) 0.0066(5)
C1 0.0342(8) 0.0338(8) 0.0351(8) -0.0083(6) -0.0037(6) -0.0021(6)
C2 0.0421(8) 0.0369(8) 0.0295(7) -0.0068(6) -0.0032(6) -0.0064(7)
C3 0.0426(9) 0.0369(8) 0.0347(8) -0.0013(6) -0.0052(6) -0.0102(7)
C4 0.0497(10) 0.0528(10) 0.0425(9) -0.0022(7) -0.0033(7) -0.0013(8)
C5 0.0466(10) 0.0741(13) 0.0589(11) 0.0065(10) -0.0101(8) -0.0034(9)
C6 0.0631(12) 0.0793(14) 0.0463(10) 0.0036(9) -0.0247(9) -0.0196(10)
C7 0.0528(10) 0.0625(11) 0.0331(8) -0.0042(7) -0.0090(7) -0.0093(9)
C8 0.0891(15) 0.0792(14) 0.0357(9) -0.0212(9) -0.0056(9) -0.0031(11)
C9 0.0891(15) 0.0593(12) 0.0529(11) -0.0298(9) -0.0092(10) -0.0096(11)
C10 0.0581(11) 0.0410(9) 0.0471(9) -0.0178(7) 0.0015(8) -0.0032(8)
C11 0.0759(13) 0.0361(9) 0.0728(13) -0.0237(9) -0.0028(10) -0.0045(9)
C12 0.0644(12) 0.0325(9) 0.0709(12) -0.0067(8) 0.0047(9) -0.0083(8)
C13 0.0483(9) 0.0373(9) 0.0509(10) 0.0005(7) 0.0049(7) -0.0031(7)
C14 0.0322(8) 0.0320(8) 0.0400(8) -0.0064(6) -0.0033(6) 0.0009(6)
C15 0.0328(8) 0.0374(8) 0.0338(8) -0.0052(6) -0.0074(6) 0.0019(6)
C16 0.0608(12) 0.0921(15) 0.0387(10) 0.0063(9) -0.0027(8) -0.0161(10)
C17 0.0708(13) 0.0648(13) 0.0676(12) -0.0256(10) 0.0157(10) 0.0070(10)

loop_
_atom_type_symbol
_atom_type_description
_atom_type_scat_dispersion_real
_atom_type_scat_dispersion_imag
_atom_type_scat_source
C C 0.0033 0.0016 'International Tables Vol C Tables 4.2.6.8 and 6.1.1.4'
H H 0.0000 0.0000 'International Tables Vol C Tables 4.2.6.8 and 6.1.1.4'
O O 0.0106 0.0060 'International Tables Vol C Tables 4.2.6.8 and 6.1.1.4'

loop_
_geom_angle_atom_site_label_1
_geom_angle_atom_site_label_2
_geom_angle_atom_site_label_3
_geom_angle
C2 O1 HO1 105.3(12)
C15 O2 C2 109.31(11)
C14 C1 C10 124.59(13)
C14 C1 C2 109.15(13)
C10 C1 C2 126.21(12)
O1 C2 O2 108.34(11)
O1 C2 C3 109.55(11)
O2 C2 C3 108.12(12)
O1 C2 C1 115.01(12)
O2 C2 C1 103.18(10)
C3 C2 C1 112.20(11)
C4 C3 C2 125.46(14)
C4 C3 C7 111.81(14)
C2 C3 C7 122.73(14)
C3 C4 C5 112.27(16)
C3 C4 H4 123.9
C5 C4 H4 123.9
C4 C5 C6 101.25(14)
C4 C5 H5A 111.5
C6 C5 H5A 111.5
C4 C5 H5B 111.5
C6 C5 H5B 111.5
H5A C5 H5B 109.3
C5 C6 C7 105.48(13)
C5 C6 H6A 110.6
C7 C6 H6A 110.6
C5 C6 H6B 110.6
C7 C6 H6B 110.6
H6A C6 H6B 108.8
C3 C7 C16 109.94(14)
C3 C7 C8 115.74(13)
C16 C7 C8 108.91(15)
C3 C7 C6 99.20(14)
C16 C7 C6 109.38(14)
C8 C7 C6 113.27(15)
C9 C8 C7 118.15(16)
C9 C8 H8A 107.8
C7 C8 H8A 107.8
C9 C8 H8B 107.8
C7 C8 H8B 107.8
H8A C8 H8B 107.1
C8 C9 C10 116.63(15)
C8 C9 H9A 108.1
C10 C9 H9A 108.1
C8 C9 H9B 108.1
C10 C9 H9B 108.1
H9A C9 H9B 107.3
C1 C10 C11 108.17(13)
C1 C10 C17 110.59(14)
C11 C10 C17 107.04(15)
C1 C10 C9 111.07(13)
C11 C10 C9 108.43(14)
C17 C10 C9 111.38(15)
C12 C11 C10 126.35(16)
C12 C11 H11 116.8
C10 C11 H11 116.8
C11 C12 C13 124.48(15)
C11 C12 H12 117.8
C13 C12 H12 117.8
C12 C13 C14 110.06(13)
C12 C13 H13A 109.6
C14 C13 H13A 109.6
C12 C13 H13B 109.6
C14 C13 H13B 109.6
H13A C13 H13B 108.2
C1 C14 C15 109.08(13)
C1 C14 C13 125.97(14)
C15 C14 C13 124.94(13)
O3 C15 O2 120.68(14)
O3 C15 C14 130.13(14)
O2 C15 C14 109.18(12)
C7 C16 H16A 109.5
C7 C16 H16B 109.5
H16A C16 H16B 109.5
C7 C16 H16C 109.5
H16A C16 H16C 109.5
H16B C16 H16C 109.5
C10 C17 H17A 109.5
C10 C17 H17B 109.5
H17A C17 H17B 109.5
C10 C17 H17C 109.5
H17A C17 H17C 109.5
H17B C17 H17C 109.5

loop_
_geom_bond_atom_site_label_1
_geom_bond_atom_site_label_2
_geom_bond_distance
O1 C2 1.4022(17)
O1 HO1 0.88(2)
O2 C15 1.3553(17)
O2 C2 1.4765(17)
O3 C15 1.2158(17)
C1 C14 1.3301(19)
C1 C10 1.506(2)
C1 C2 1.522(2)
C2 C3 1.508(2)
C3 C4 1.331(2)
C3 C7 1.533(2)
C4 C5 1.505(2)
C4 H4 0.9300
C5 C6 1.538(3)
C5 H5A 0.9700
C5 H5B 0.9700
C6 C7 1.567(2)
C6 H6A 0.9700
C6 H6B 0.9700
C7 C16 1.542(2)
C7 C8 1.543(3)
C8 C9 1.522(3)
C8 H8A 0.9700
C8 H8B 0.9700
C9 C10 1.564(2)
C9 H9A 0.9700
C9 H9B 0.9700
C10 C11 1.526(2)
C10 C17 1.551(3)
C11 C12 1.318(2)
C11 H11 0.9300
C12 C13 1.485(2)
C12 H12 0.9300
C13 C14 1.495(2)
C13 H13A 0.9700
C13 H13B 0.9700
C14 C15 1.470(2)
C16 H16A 0.9600
C16 H16B 0.9600
C16 H16C 0.9600
C17 H17A 0.9600
C17 H17B 0.9600
C17 H17C 0.9600

loop_
_geom_torsion_atom_site_label_1
_geom_torsion_atom_site_label_2
_geom_torsion_atom_site_label_3
_geom_torsion_atom_site_label_4
_geom_torsion
C15 O2 C2 O1 -125.17(12)
C15 O2 C2 C3 116.18(12)
C15 O2 C2 C1 -2.82(13)
C14 C1 C2 O1 120.93(13)
C10 C1 C2 O1 -61.53(18)
C14 C1 C2 O2 3.16(14)
C10 C1 C2 O2 -179.30(12)
C14 C1 C2 C3 -112.98(14)
C10 C1 C2 C3 64.55(19)
O1 C2 C3 C4 -126.50(16)
O2 C2 C3 C4 -8.62(19)
C1 C2 C3 C4 104.50(18)
O1 C2 C3 C7 53.98(17)
O2 C2 C3 C7 171.85(12)
C1 C2 C3 C7 -75.03(17)
C2 C3 C4 C5 -177.00(13)
C7 C3 C4 C5 2.56(19)
C3 C4 C5 C6 17.23(19)
C4 C5 C6 C7 -29.39(17)
C4 C3 C7 C16 93.97(17)
C2 C3 C7 C16 -86.45(18)
C4 C3 C7 C8 -142.14(16)
C2 C3 C7 C8 37.4(2)
C4 C3 C7 C6 -20.64(17)
C2 C3 C7 C6 158.94(13)
C5 C6 C7 C3 30.23(16)
C5 C6 C7 C16 -84.81(17)
C5 C6 C7 C8 153.50(14)
C3 C7 C8 C9 36.4(2)
C16 C7 C8 C9 160.86(15)
C6 C7 C8 C9 -77.18(19)
C7 C8 C9 C10 -83.1(2)
C14 C1 C10 C11 5.7(2)
C2 C1 C10 C11 -171.44(14)
C14 C1 C10 C17 -111.18(17)
C2 C1 C10 C17 71.65(19)
C14 C1 C10 C9 124.62(16)
C2 C1 C10 C9 -52.55(19)
C8 C9 C10 C1 67.2(2)
C8 C9 C10 C11 -174.03(16)
C8 C9 C10 C17 -56.5(2)
C1 C10 C11 C12 -6.1(3)
C17 C10 C11 C12 113.1(2)
C9 C10 C11 C12 -126.6(2)
C10 C11 C12 C13 1.8(3)
C11 C12 C13 C14 3.2(2)
C10 C1 C14 C15 -179.92(13)
C2 C1 C14 C15 -2.33(15)
C10 C1 C14 C13 -1.3(2)
C2 C1 C14 C13 176.24(13)
C12 C13 C14 C1 -3.4(2)
C12 C13 C14 C15 174.94(13)
C2 O2 C15 O3 -179.16(12)
C2 O2 C15 C14 1.60(14)
C1 C14 C15 O3 -178.64(14)
C13 C14 C15 O3 2.8(2)
C1 C14 C15 O2 0.51(15)
C13 C14 C15 O2 -178.08(13)
